data_4505892
loop_
_publ_author_name
'Laus, Gerhard'
'Bentivoglio, Gino'
'Kahlenberg, Volker'
'Wurst, Klaus'
'Nauer, Gerhard'
'Schottenberger, Herwig'
'Tanaka, Masato'
'Siehl, Hans-Ullrich'

_publ_section_title
;
 Conformational Flexibility and Cation--Anion Interactions in
 1-Butyl-2,3-dimethylimidazolium Salts
;
_journal_issue 4
_journal_name_full 'Crystal Growth &amp; Design'
_journal_page_first 1838
_journal_paper_doi 10.1021/cg201424m
_journal_volume 12
_journal_year 2012
_chemical_formula_moiety 'C9 H17 N2, C3 H O2'
_chemical_formula_sum 'C12 H18 N2 O2'
_chemical_formula_weight 222.28
_chemical_name_systematic
; 
 ? 
;
_space_group_IT_number 14
_symmetry_cell_setting monoclinic
_symmetry_space_group_name_Hall '-P 2ybc'
_symmetry_space_group_name_H-M 'P 1 21/c 1'
_atom_sites_solution_hydrogens geom
_atom_sites_solution_primary direct
_atom_sites_solution_secondary difmap
_audit_creation_method SHELXL-97
_cell_angle_alpha 90.000
_cell_angle_beta 110.168(16)
_cell_angle_gamma 90.000
_cell_formula_units_Z 4
_cell_length_a 7.1066(15)
_cell_length_b 20.285(3)
_cell_length_c 9.274(2)
_cell_measurement_reflns_used 5796
_cell_measurement_temperature 173(2)
_cell_measurement_theta_max 27.4
_cell_measurement_theta_min 1.0
_cell_volume 1254.9(4)
_computing_structure_refinement 'SHELXL-97 (Sheldrick, 1997)'
_computing_structure_solution 'SHELXS-97 (Sheldrick, 1990)'
_diffrn_ambient_temperature 173(2)
_diffrn_measured_fraction_theta_full 0.996
_diffrn_measured_fraction_theta_max 0.964
_diffrn_measurement_device_type 'Stoe IPDS-II'
_diffrn_measurement_method omega-scans
_diffrn_radiation_monochromator graphite
_diffrn_radiation_source 'fine-focus sealed tube'
_diffrn_radiation_type MoK\a
_diffrn_radiation_wavelength 0.71069
_diffrn_reflns_av_R_equivalents 0.0640
_diffrn_reflns_av_sigmaI/netI 0.0613
_diffrn_reflns_limit_h_max 9
_diffrn_reflns_limit_h_min -9
_diffrn_reflns_limit_k_max 23
_diffrn_reflns_limit_k_min -25
_diffrn_reflns_limit_l_max 11
_diffrn_reflns_limit_l_min -11
_diffrn_reflns_number 9160
_diffrn_reflns_theta_full 27.10
_diffrn_reflns_theta_max 26.80
_diffrn_reflns_theta_min 2.01
_exptl_absorpt_coefficient_mu 0.081
_exptl_absorpt_correction_type none
_exptl_crystal_colour colourless
_exptl_crystal_density_diffrn 1.177
_exptl_crystal_density_method 'not measured'
_exptl_crystal_description plate
_exptl_crystal_F_000 480
_exptl_crystal_size_max 0.4
_exptl_crystal_size_mid 0.3
_exptl_crystal_size_min 0.02
_refine_diff_density_max 0.181
_refine_diff_density_min -0.204
_refine_diff_density_rms 0.042
_refine_ls_extinction_coef 0.034(3)
_refine_ls_extinction_expression Fc^*^=kFc[1+0.001xFc^2^\l^3^/sin(2\q)]^-1/4^
_refine_ls_extinction_method SHELXL
_refine_ls_goodness_of_fit_ref 1.029
_refine_ls_hydrogen_treatment mixed
_refine_ls_matrix_type full
_refine_ls_number_parameters 153
_refine_ls_number_reflns 2659
_refine_ls_number_restraints 0
_refine_ls_restrained_S_all 1.029
_refine_ls_R_factor_all 0.1160
_refine_ls_R_factor_gt 0.0569
_refine_ls_shift/su_max 0.000
_refine_ls_shift/su_mean 0.000
_refine_ls_structure_factor_coef Fsqd
_refine_ls_weighting_details 'calc w=1/[\s^2^(Fo^2^)+(0.0411P)^2^+0.4408P] where P=(Fo^2^+2Fc^2^)/3'
_refine_ls_weighting_scheme calc
_refine_ls_wR_factor_gt 0.1075
_refine_ls_wR_factor_ref 0.1310
_reflns_number_gt 1528
_reflns_number_total 2659
_reflns_threshold_expression >2sigma(I)
_cod_data_source_file cg201424m_si_003.cif
_cod_data_source_block BMMI_propynoate
_cod_original_sg_symbol_Hall -P2ybc
_cod_original_sg_symbol_H-M P2(1)/c
_cod_database_code 4505892

loop_
_symmetry_equiv_pos_as_xyz
'x, y, z'
'-x, y+1/2, -z+1/2'
'-x, -y, -z'
'x, -y-1/2, z-1/2'

loop_
_atom_site_label
_atom_site_type_symbol
_atom_site_fract_x
_atom_site_fract_y
_atom_site_fract_z
_atom_site_U_iso_or_equiv
_atom_site_adp_type
_atom_site_occupancy
_atom_site_symmetry_multiplicity
_atom_site_calc_flag
_atom_site_refinement_flags
N1 N 0.5335(3) 0.08589(10) -0.0564(2) 0.0387(5) Uani 1 1 d .
C2 C 0.3749(4) 0.06589(12) -0.1750(3) 0.0399(6) Uani 1 1 d .
N3 N 0.4409(3) 0.02109(10) -0.2532(2) 0.0395(5) Uani 1 1 d .
C4 C 0.6441(4) 0.01279(13) -0.1828(3) 0.0425(6) Uani 1 1 d .
H4 H 0.7276 -0.0160 -0.2148 0.051 Uiso 1 1 calc R
C5 C 0.7029(4) 0.05331(13) -0.0595(3) 0.0426(6) Uani 1 1 d .
H5 H 0.8353 0.0584 0.0115 0.051 Uiso 1 1 calc R
C10 C 0.1645(4) 0.08873(15) -0.2168(3) 0.0538(7) Uani 1 1 d .
H10C H 0.1347 0.1203 -0.3016 0.081 Uiso 1 1 calc R
H10B H 0.1461 0.1100 -0.1277 0.081 Uiso 1 1 calc R
H10A H 0.0738 0.0509 -0.2485 0.081 Uiso 1 1 calc R
C11 C 0.3159(4) -0.01292(14) -0.3926(3) 0.0492(7) Uani 1 1 d .
H11C H 0.2067 -0.0360 -0.3721 0.074 Uiso 1 1 calc R
H11B H 0.3978 -0.0448 -0.4242 0.074 Uiso 1 1 calc R
H11A H 0.2597 0.0193 -0.4750 0.074 Uiso 1 1 calc R
C6 C 0.5348(4) 0.13735(13) 0.0558(3) 0.0432(6) Uani 1 1 d .
H6B H 0.6415 0.1274 0.1550 0.052 Uiso 1 1 calc R
H6A H 0.4048 0.1369 0.0730 0.052 Uiso 1 1 calc R
C7 C 0.5699(4) 0.20508(13) 0.0027(3) 0.0426(6) Uani 1 1 d .
H7B H 0.4569 0.2166 -0.0916 0.051 Uiso 1 1 calc R
H7A H 0.6939 0.2045 -0.0232 0.051 Uiso 1 1 calc R
C8 C 0.5891(4) 0.25713(14) 0.1238(3) 0.0500(7) Uani 1 1 d .
H8B H 0.7031 0.2458 0.2176 0.060 Uiso 1 1 calc R
H8A H 0.4659 0.2572 0.1507 0.060 Uiso 1 1 calc R
C9 C 0.6218(5) 0.32588(15) 0.0709(4) 0.0655(9) Uani 1 1 d .
H9C H 0.7431 0.3261 0.0435 0.098 Uiso 1 1 calc R
H9B H 0.6370 0.3575 0.1542 0.098 Uiso 1 1 calc R
H9A H 0.5061 0.3383 -0.0188 0.098 Uiso 1 1 calc R
C12 C 0.0794(4) 0.22720(16) 0.4505(4) 0.0548(7) Uani 1 1 d .
C13 C 0.0814(4) 0.18349(13) 0.3654(3) 0.0430(6) Uani 1 1 d .
C14 C 0.0827(3) 0.12934(13) 0.2593(3) 0.0386(6) Uani 1 1 d .
O1 O 0.1069(3) 0.14414(10) 0.1371(2) 0.0563(5) Uani 1 1 d .
O2 O 0.0568(3) 0.07253(9) 0.3015(2) 0.0529(5) Uani 1 1 d .
H12 H 0.083(5) 0.2635(18) 0.516(4) 0.082(11) Uiso 1 1 d .

loop_
_atom_site_aniso_label
_atom_site_aniso_U_11
_atom_site_aniso_U_22
_atom_site_aniso_U_33
_atom_site_aniso_U_23
_atom_site_aniso_U_13
_atom_site_aniso_U_12
N1 0.0385(11) 0.0377(12) 0.0421(11) -0.0008(9) 0.0165(9) 0.0012(9)
C2 0.0405(13) 0.0390(15) 0.0422(13) 0.0037(11) 0.0167(11) 0.0007(11)
N3 0.0422(11) 0.0378(12) 0.0395(10) 0.0018(9) 0.0154(9) -0.0006(9)
C4 0.0406(13) 0.0423(16) 0.0486(14) 0.0024(11) 0.0204(11) 0.0046(11)
C5 0.0355(12) 0.0458(15) 0.0462(14) 0.0011(12) 0.0138(11) 0.0040(11)
C10 0.0396(14) 0.0588(19) 0.0622(18) 0.0000(14) 0.0164(13) 0.0061(13)
C11 0.0562(16) 0.0502(17) 0.0414(13) -0.0038(12) 0.0169(12) -0.0067(13)
C6 0.0491(14) 0.0452(16) 0.0384(13) -0.0032(11) 0.0189(11) 0.0011(12)
C7 0.0417(13) 0.0435(15) 0.0442(14) -0.0021(11) 0.0170(11) 0.0021(11)
C8 0.0473(15) 0.0488(17) 0.0478(15) -0.0092(12) 0.0086(12) 0.0075(13)
C9 0.0556(18) 0.0488(19) 0.089(2) -0.0172(17) 0.0212(16) -0.0018(14)
C12 0.0407(15) 0.0560(19) 0.0656(18) -0.0111(16) 0.0156(13) -0.0002(13)
C13 0.0369(13) 0.0432(16) 0.0496(15) -0.0018(12) 0.0156(11) 0.0012(11)
C14 0.0331(12) 0.0394(15) 0.0445(14) 0.0045(11) 0.0149(10) 0.0029(10)
O1 0.0723(13) 0.0534(13) 0.0529(11) 0.0047(9) 0.0339(10) 0.0011(10)
O2 0.0658(12) 0.0391(11) 0.0609(11) 0.0059(9) 0.0310(10) 0.0009(9)

loop_
_atom_type_symbol
_atom_type_description
_atom_type_scat_dispersion_real
_atom_type_scat_dispersion_imag
_atom_type_scat_source
C C 0.0033 0.0016 'International Tables Vol C Tables 4.2.6.8 and 6.1.1.4'
H H 0.0000 0.0000 'International Tables Vol C Tables 4.2.6.8 and 6.1.1.4'
N N 0.0061 0.0033 'International Tables Vol C Tables 4.2.6.8 and 6.1.1.4'
O O 0.0106 0.0060 'International Tables Vol C Tables 4.2.6.8 and 6.1.1.4'

loop_
_geom_angle_atom_site_label_1
_geom_angle_atom_site_label_2
_geom_angle_atom_site_label_3
_geom_angle
C2 N1 C5 109.3(2)
C2 N1 C6 126.5(2)
C5 N1 C6 124.1(2)
N1 C2 N3 107.3(2)
N1 C2 C10 127.4(2)
N3 C2 C10 125.3(2)
C2 N3 C4 109.3(2)
C2 N3 C11 125.2(2)
C4 N3 C11 125.4(2)
C5 C4 N3 107.2(2)
C5 C4 H4 126.4
N3 C4 H4 126.4
C4 C5 N1 106.9(2)
C4 C5 H5 126.6
N1 C5 H5 126.6
C2 C10 H10C 109.5
C2 C10 H10B 109.5
H10C C10 H10B 109.5
C2 C10 H10A 109.5
H10C C10 H10A 109.5
H10B C10 H10A 109.5
N3 C11 H11C 109.5
N3 C11 H11B 109.5
H11C C11 H11B 109.5
N3 C11 H11A 109.5
H11C C11 H11A 109.5
H11B C11 H11A 109.5
N1 C6 C7 112.1(2)
N1 C6 H6B 109.2
C7 C6 H6B 109.2
N1 C6 H6A 109.2
C7 C6 H6A 109.2
H6B C6 H6A 107.9
C6 C7 C8 112.1(2)
C6 C7 H7B 109.2
C8 C7 H7B 109.2
C6 C7 H7A 109.2
C8 C7 H7A 109.2
H7B C7 H7A 107.9
C7 C8 C9 112.7(2)
C7 C8 H8B 109.1
C9 C8 H8B 109.1
C7 C8 H8A 109.1
C9 C8 H8A 109.1
H8B C8 H8A 107.8
C8 C9 H9C 109.5
C8 C9 H9B 109.5
H9C C9 H9B 109.5
C8 C9 H9A 109.5
H9C C9 H9A 109.5
H9B C9 H9A 109.5
C13 C12 H12 176(2)
C12 C13 C14 179.7(3)
O1 C14 O2 126.2(2)
O1 C14 C13 117.6(2)
O2 C14 C13 116.2(2)

loop_
_geom_bond_atom_site_label_1
_geom_bond_atom_site_label_2
_geom_bond_distance
N1 C2 1.338(3)
N1 C5 1.382(3)
N1 C6 1.472(3)
C2 N3 1.344(3)
C2 C10 1.483(3)
N3 C4 1.375(3)
N3 C11 1.464(3)
C4 C5 1.352(4)
C4 H4 0.9500
C5 H5 0.9500
C10 H10C 0.9800
C10 H10B 0.9800
C10 H10A 0.9800
C11 H11C 0.9800
C11 H11B 0.9800
C11 H11A 0.9800
C6 C7 1.509(4)
C6 H6B 0.9900
C6 H6A 0.9900
C7 C8 1.513(4)
C7 H7B 0.9900
C7 H7A 0.9900
C8 C9 1.522(4)
C8 H8B 0.9900
C8 H8A 0.9900
C9 H9C 0.9800
C9 H9B 0.9800
C9 H9A 0.9800
C12 C13 1.191(4)
C12 H12 0.95(4)
C13 C14 1.476(4)
C14 O1 1.240(3)
C14 O2 1.251(3)

loop_
_geom_torsion_atom_site_label_1
_geom_torsion_atom_site_label_2
_geom_torsion_atom_site_label_3
_geom_torsion_atom_site_label_4
_geom_torsion
C5 N1 C2 N3 0.1(3)
C6 N1 C2 N3 176.5(2)
C5 N1 C2 C10 -179.1(3)
C6 N1 C2 C10 -2.7(4)
N1 C2 N3 C4 0.0(3)
C10 C2 N3 C4 179.1(2)
N1 C2 N3 C11 -179.4(2)
C10 C2 N3 C11 -0.2(4)
C2 N3 C4 C5 0.0(3)
C11 N3 C4 C5 179.3(2)
N3 C4 C5 N1 0.0(3)
C2 N1 C5 C4 -0.1(3)
C6 N1 C5 C4 -176.6(2)
C2 N1 C6 C7 -87.8(3)
C5 N1 C6 C7 88.1(3)
N1 C6 C7 C8 -175.1(2)
C6 C7 C8 C9 -179.2(2)
